data_7041137
loop_
_publ_author_name
'Cametti, Massimo'
'Mart\'i-Rujas, Javier'

_publ_section_title
;
 Selective adsorption of chlorinated volatile organic compound vapours by
 microcrystalline 1D coordination polymers.
;
_journal_issue 47
_journal_name_full 'Dalton transactions (Cambridge, England : 2003)'
_journal_page_first 18832
_journal_page_last 18837
_journal_paper_doi 10.1039/c6dt03803d
_journal_volume 45
_journal_year 2016
_chemical_formula_sum 'C30.75 H28.75 Br2 Cl2 N4 Zn'
_chemical_formula_weight 750.42
_space_group_crystal_system orthorhombic
_space_group_IT_number 52
_space_group_name_Hall '-P 2a 2bc'
_space_group_name_H-M_alt 'P n n a'
_symmetry_space_group_name_Hall '-P 2a 2bc'
_symmetry_space_group_name_H-M 'P n n a'
_atom_sites_solution_hydrogens geom
_audit_creation_method SHELXL-2014/7
_audit_update_record
;
2016-11-03 deposited with the CCDC.
2016-11-07 downloaded from the CCDC.
;
_cell_angle_alpha 90
_cell_angle_beta 90
_cell_angle_gamma 90
_cell_formula_units_Z 4
_cell_length_a 14.6557(10)
_cell_length_b 22.6968(16)
_cell_length_c 10.1625(8)
_cell_measurement_reflns_used 4286
_cell_measurement_temperature 100(2)
_cell_measurement_theta_max 65.29
_cell_measurement_theta_min 3.9
_cell_volume 3380.4(4)
_computing_cell_refinement 'Bruker SAINT'
_computing_data_collection 'Bruker APEX2'
_computing_data_reduction 'Bruker SAINT'
_computing_molecular_graphics 'Bruker SHELXTL'
_computing_publication_material 'Bruker SHELXTL'
_computing_structure_refinement 'SHELXL-2014/7 (Sheldrick, 2014)'
_computing_structure_solution 'SHELXS-97 (Sheldrick, 2008)'
_diffrn_ambient_temperature 100(2)
_diffrn_measured_fraction_theta_full 0.967
_diffrn_measured_fraction_theta_max 0.967
_diffrn_measurement_device_type 'Bruker APEX-II CCD'
_diffrn_radiation_type CuK\a
_diffrn_radiation_wavelength 1.54178
_diffrn_reflns_av_R_equivalents 0.0932
_diffrn_reflns_av_unetI/netI 0.0600
_diffrn_reflns_Laue_measured_fraction_full 0.967
_diffrn_reflns_Laue_measured_fraction_max 0.967
_diffrn_reflns_limit_h_max 15
_diffrn_reflns_limit_h_min -17
_diffrn_reflns_limit_k_max 26
_diffrn_reflns_limit_k_min -26
_diffrn_reflns_limit_l_max 12
_diffrn_reflns_limit_l_min -9
_diffrn_reflns_number 10671
_diffrn_reflns_point_group_measured_fraction_full 0.967
_diffrn_reflns_point_group_measured_fraction_max 0.967
_diffrn_reflns_theta_full 65.954
_diffrn_reflns_theta_max 65.954
_diffrn_reflns_theta_min 3.895
_diffrn_source 'Sealed tube'
_exptl_absorpt_coefficient_mu 5.425
_exptl_absorpt_correction_T_max 0.7527
_exptl_absorpt_correction_T_min 0.6226
_exptl_absorpt_correction_type multi-scan
_exptl_absorpt_process_details 'SADABS-2008/1 Bruker AXS area detector scaling and absorption correction'
_exptl_crystal_colour colorless
_exptl_crystal_density_diffrn 1.474
_exptl_crystal_description block
_exptl_crystal_F_000 1501
_exptl_crystal_size_max 0.100
_exptl_crystal_size_mid 0.080
_exptl_crystal_size_min 0.060
_refine_diff_density_max 1.459
_refine_diff_density_min -0.877
_refine_diff_density_rms 0.174
_refine_ls_extinction_method none
_refine_ls_goodness_of_fit_ref 1.091
_refine_ls_hydrogen_treatment constr
_refine_ls_matrix_type full
_refine_ls_number_parameters 204
_refine_ls_number_reflns 2841
_refine_ls_number_restraints 21
_refine_ls_restrained_S_all 1.100
_refine_ls_R_factor_all 0.0756
_refine_ls_R_factor_gt 0.0619
_refine_ls_shift/su_max 0.002
_refine_ls_shift/su_mean 0.000
_refine_ls_structure_factor_coef Fsqd
_refine_ls_weighting_details 'w=1/[\s^2^(Fo^2^)+(0.1268P)^2^+3.4222P] where P=(Fo^2^+2Fc^2^)/3'
_refine_ls_weighting_scheme calc
_refine_ls_wR_factor_gt 0.1885
_refine_ls_wR_factor_ref 0.1980
_reflns_Friedel_coverage 0.000
_reflns_number_gt 2205
_reflns_number_total 2841
_reflns_threshold_expression 'I > 2\s(I)'
_cod_data_source_file c6dt03803d2.cif
_cod_data_source_block 2TCM_100K
_cod_depositor_comments
;
The following automatic conversions were performed:

'_exptl_absorpt_correction_type' value 'Multi-scan' changed to
'multi-scan' according to
/usr/data/users/saulius/crontab/automatic-downloads/rss-feeds/RSC/lib/dictionaries/cif_core.dic
dictionary named 'cif_core.dic' version 2.4.2 from 2011-04-26.

Automatic conversion script
Id: cif_fix_values 4268 2015-11-12 08:31:59Z antanas 

 Adding full bibliography for 7041137--7041143.cif.
;
_cod_database_code 7041137
_shelx_shelxl_version_number 2014/7
_shelx_space_group_comment
;
The symmetry employed for this shelxl refinement is uniquely defined
by the following loop, which should always be used as a source of
symmetry information in preference to the above space-group names.
They are only intended as comments.
;
_shelx_estimated_absorpt_t_min 0.613
_shelx_estimated_absorpt_t_max 0.737

loop_
_space_group_symop_operation_xyz
'x, y, z'
'-x+1/2, -y, z'
'-x+1/2, y+1/2, -z+1/2'
'x, -y+1/2, -z+1/2'
'-x, -y, -z'
'x-1/2, y, -z'
'x-1/2, -y-1/2, z-1/2'
'-x, y-1/2, z-1/2'

loop_
_atom_site_label
_atom_site_type_symbol
_atom_site_fract_x
_atom_site_fract_y
_atom_site_fract_z
_atom_site_U_iso_or_equiv
_atom_site_adp_type
_atom_site_occupancy
_atom_site_site_symmetry_order
_atom_site_calc_flag
_atom_site_refinement_flags_posn
_atom_site_refinement_flags_adp
_atom_site_refinement_flags_occupancy
_atom_site_disorder_assembly
_atom_site_disorder_group
Br1 Br 0.39991(4) 0.83433(3) 0.67940(6) 0.0274(3) Uani 1 1 d . . . . .
Zn2 Zn 0.31982(7) 0.7500 0.7500 0.0209(3) Uani 1 2 d S T P . .
N1 N 0.2289(3) 0.7240(2) 0.6058(5) 0.0210(10) Uani 1 1 d . . . . .
C5 C 0.2113(4) 0.6674(3) 0.5849(6) 0.0224(13) Uani 1 1 d . . . . .
H5 H 0.2447 0.6389 0.6335 0.027 Uiso 1 1 calc R U . . .
C3 C 0.0979(4) 0.6908(3) 0.4266(6) 0.0274(14) Uani 1 1 d . . . . .
H3 H 0.0525 0.6797 0.3647 0.033 Uiso 1 1 calc R U . . .
C2 C 0.1164(4) 0.7490(3) 0.4494(6) 0.0274(13) Uani 1 1 d . . . . .
H2 H 0.0838 0.7787 0.4032 0.033 Uiso 1 1 calc R U . . .
C1 C 0.1827(4) 0.7646(3) 0.5396(7) 0.0282(14) Uani 1 1 d . . . . .
H1 H 0.1954 0.8051 0.5545 0.034 Uiso 1 1 calc R U . . .
C4 C 0.1465(4) 0.6480(3) 0.4953(6) 0.0243(13) Uani 1 1 d . . . . .
C8 C 0.1050(5) 0.5001(3) 0.3327(8) 0.0392(18) Uani 1 1 d . . . . .
H8 H 0.0955 0.4848 0.2468 0.047 Uiso 1 1 calc R U . . .
C9 C 0.1071(4) 0.4618(3) 0.4400(7) 0.0288(15) Uani 1 1 d . . . . .
C6 C 0.1308(4) 0.5842(3) 0.4775(7) 0.0276(14) Uani 1 1 d . . . . .
C10 C 0.1199(4) 0.4851(3) 0.5646(7) 0.0293(14) Uani 1 1 d . . . . .
H10 H 0.1202 0.4597 0.6389 0.035 Uiso 1 1 calc R U . . .
C11 C 0.1325(4) 0.5460(3) 0.5819(7) 0.0289(14) Uani 1 1 d . . . . .
H11 H 0.1425 0.5610 0.6679 0.035 Uiso 1 1 calc R U . . .
C7 C 0.1166(5) 0.5609(3) 0.3502(8) 0.0366(16) Uani 1 1 d . . . . .
H7 H 0.1150 0.5865 0.2763 0.044 Uiso 1 1 calc R U . . .
C12 C 0.0987(4) 0.3978(3) 0.4256(7) 0.0294(15) Uani 1 1 d . . . . .
H12 H 0.0959 0.3745 0.5032 0.035 Uiso 1 1 calc R U . . .
N2 N 0.0950(4) 0.3719(3) 0.3173(6) 0.0331(14) Uani 1 1 d . . . . .
C14 C 0.0925(4) 0.3067(3) 0.3201(7) 0.0322(16) Uani 1 1 d . . . . .
H14 H 0.0916 0.2930 0.4136 0.039 Uiso 1 1 calc R U . . .
C13 C 0.1778(4) 0.2833(3) 0.2527(8) 0.0374(17) Uani 1 1 d . . . . .
H13A H 0.1811 0.2993 0.1622 0.045 Uiso 1 1 calc R U . . .
H13B H 0.2325 0.2970 0.3012 0.045 Uiso 1 1 calc R U . . .
C15 C 0.0077(4) 0.2842(3) 0.2499(7) 0.0300(15) Uani 1 1 d . . . . .
H15A H 0.0069 0.2989 0.1582 0.036 Uiso 1 1 calc R U . . .
H15B H -0.0476 0.2990 0.2950 0.036 Uiso 1 1 calc R U . . .
Cl3S Cl 0.0866(5) 0.5767(3) -0.0390(8) 0.0688(19) Uani 0.34 1 d D U P A -1
Cl1S Cl 0.2685(6) 0.5819(3) 0.0903(6) 0.0647(17) Uani 0.34 1 d D U P A -1
C1S C 0.1892(10) 0.5418(11) -0.0054(19) 0.058(5) Uani 0.34 1 d D U P A -1
H1S H 0.1727 0.5067 0.0493 0.070 Uiso 0.34 1 calc R U P A -1
Cl2S Cl 0.2514(12) 0.5143(4) -0.1340(9) 0.104(4) Uani 0.34 1 d D U P A -1

loop_
_atom_site_aniso_label
_atom_site_aniso_U_11
_atom_site_aniso_U_22
_atom_site_aniso_U_33
_atom_site_aniso_U_23
_atom_site_aniso_U_13
_atom_site_aniso_U_12
Br1 0.0246(4) 0.0290(4) 0.0285(4) -0.0003(3) 0.0006(3) -0.0040(2)
Zn2 0.0186(6) 0.0216(6) 0.0226(6) -0.0060(4) 0.000 0.000
N1 0.023(2) 0.023(2) 0.017(2) -0.008(2) -0.001(2) 0.0025(19)
C5 0.019(3) 0.028(3) 0.019(3) -0.007(2) 0.000(2) 0.006(2)
C3 0.024(3) 0.037(4) 0.020(3) -0.004(3) -0.001(3) 0.000(3)
C2 0.025(3) 0.032(3) 0.025(3) 0.000(3) -0.002(3) 0.005(3)
C1 0.025(3) 0.027(3) 0.032(3) -0.008(3) 0.001(3) 0.003(2)
C4 0.019(3) 0.031(3) 0.023(3) -0.012(3) -0.002(3) 0.003(2)
C8 0.042(4) 0.040(4) 0.035(4) -0.021(3) -0.007(3) 0.001(3)
C9 0.023(3) 0.025(3) 0.039(4) -0.012(3) -0.004(3) 0.004(2)
C6 0.017(3) 0.034(3) 0.031(3) -0.012(3) -0.003(3) 0.005(3)
C10 0.024(3) 0.032(3) 0.032(4) -0.009(3) -0.005(3) 0.005(3)
C11 0.030(3) 0.029(3) 0.027(3) -0.013(3) -0.006(3) -0.001(3)
C7 0.047(4) 0.030(3) 0.033(4) -0.012(3) -0.009(3) 0.003(3)
C12 0.019(3) 0.031(3) 0.038(4) -0.013(3) -0.008(3) -0.001(2)
N2 0.032(3) 0.027(3) 0.040(4) -0.014(3) -0.004(3) 0.003(2)
C14 0.034(4) 0.028(3) 0.035(4) -0.012(3) -0.005(3) 0.005(3)
C13 0.022(3) 0.033(4) 0.057(5) -0.020(3) 0.002(3) -0.005(3)
C15 0.020(3) 0.035(4) 0.035(4) -0.015(3) 0.001(3) 0.001(2)
Cl3S 0.070(4) 0.071(4) 0.066(4) -0.017(4) -0.012(3) 0.027(3)
Cl1S 0.109(5) 0.046(3) 0.039(3) 0.007(3) -0.007(3) 0.001(3)
C1S 0.072(8) 0.062(10) 0.042(9) 0.000(8) -0.003(6) 0.011(7)
Cl2S 0.150(7) 0.083(8) 0.078(5) 0.003(4) 0.059(6) -0.009(7)

loop_
_atom_type_symbol
_atom_type_description
_atom_type_scat_dispersion_real
_atom_type_scat_dispersion_imag
_atom_type_scat_source
C C 0.0181 0.0091 'International Tables Vol C Tables 4.2.6.8 and 6.1.1.4'
H H 0.0000 0.0000 'International Tables Vol C Tables 4.2.6.8 and 6.1.1.4'
Br Br -0.6763 1.2805 'International Tables Vol C Tables 4.2.6.8 and 6.1.1.4'
Cl Cl 0.3639 0.7018 'International Tables Vol C Tables 4.2.6.8 and 6.1.1.4'
N N 0.0311 0.0180 'International Tables Vol C Tables 4.2.6.8 and 6.1.1.4'
Zn Zn -1.5491 0.6778 'International Tables Vol C Tables 4.2.6.8 and 6.1.1.4'

loop_
_geom_angle_atom_site_label_1
_geom_angle_atom_site_label_2
_geom_angle_atom_site_label_3
_geom_angle
_geom_angle_site_symmetry_1
_geom_angle_site_symmetry_3
N1 Zn2 N1 99.7(3) 4_566 .
N1 Zn2 Br1 107.78(13) 4_566 .
N1 Zn2 Br1 109.67(14) . .
N1 Zn2 Br1 109.67(14) 4_566 4_566
N1 Zn2 Br1 107.78(13) . 4_566
Br1 Zn2 Br1 120.27(5) . 4_566
C1 N1 C5 119.5(5) . .
C1 N1 Zn2 119.4(4) . .
C5 N1 Zn2 121.0(4) . .
N1 C5 C4 123.0(6) . .
C2 C3 C4 119.2(6) . .
C3 C2 C1 119.9(6) . .
N1 C1 C2 121.1(6) . .
C5 C4 C3 117.2(6) . .
C5 C4 C6 119.9(6) . .
C3 C4 C6 122.9(6) . .
C9 C8 C7 120.7(7) . .
C10 C9 C8 118.7(6) . .
C10 C9 C12 118.8(7) . .
C8 C9 C12 122.5(6) . .
C11 C6 C7 118.3(6) . .
C11 C6 C4 121.5(6) . .
C7 C6 C4 120.2(6) . .
C9 C10 C11 120.5(7) . .
C6 C11 C10 121.5(6) . .
C8 C7 C6 120.2(7) . .
N2 C12 C9 123.9(7) . .
C12 N2 C14 117.0(6) . .
N2 C14 C13 108.7(6) . .
N2 C14 C15 110.3(5) . .
C13 C14 C15 110.0(6) . .
C13 C13 C14 111.4(6) 4 .
C14 C15 C15 109.6(5) . 4
Cl2S C1S Cl3S 118.6(12) . .
Cl2S C1S Cl1S 105.0(10) . .
Cl3S C1S Cl1S 116.3(11) . .

loop_
_geom_bond_atom_site_label_1
_geom_bond_atom_site_label_2
_geom_bond_distance
_geom_bond_site_symmetry_2
Br1 Zn2 2.3572(8) .
Zn2 N1 2.066(5) 4_566
Zn2 N1 2.066(5) .
Zn2 Br1 2.3573(8) 4_566
N1 C1 1.327(8) .
N1 C5 1.328(7) .
C5 C4 1.388(8) .
C3 C2 1.370(9) .
C3 C4 1.392(9) .
C2 C1 1.382(9) .
C4 C6 1.477(8) .
C8 C9 1.395(11) .
C8 C7 1.402(10) .
C9 C10 1.385(9) .
C9 C12 1.465(9) .
C6 C11 1.370(10) .
C6 C7 1.413(9) .
C10 C11 1.405(9) .
C12 N2 1.248(9) .
N2 C14 1.480(10) .
C14 C13 1.521(9) .
C14 C15 1.522(8) .
C13 C13 1.514(13) 4
C15 C15 1.554(12) 4
Cl3S C1S 1.734(13) .
Cl1S C1S 1.767(14) .
C1S Cl2S 1.711(14) .
